data_4064995
loop_
_publ_author_name
'Zhou, Xiaoyuan'
'Jordan, Richard F.'

_publ_section_title
;
 Synthesis,cis/transIsomerization, and Reactivity of Palladium Alkyl
 Complexes That Contain a Chelating N-Heterocyclic-Carbene Sulfonate
 Ligand
;
_journal_issue 17
_journal_name_full Organometallics
_journal_page_first 4632
_journal_paper_doi 10.1021/om200482a
_journal_volume 30
_journal_year 2011
_chemical_formula_sum 'C33 H48 Cl2 N4 O3 Pd S'
_chemical_formula_weight 758.11
_chemical_name_systematic
; 
 ? 
;
_space_group_IT_number 2
_symmetry_space_group_name_Hall '-P 1'
_symmetry_space_group_name_H-M 'P -1'
_atom_sites_solution_hydrogens geom
_atom_sites_solution_primary direct
_atom_sites_solution_secondary difmap
_audit_creation_method SHELXL-97
_cell_angle_alpha 107.881(5)
_cell_angle_beta 90.359(6)
_cell_angle_gamma 106.644(5)
_cell_formula_units_Z 2
_cell_length_a 10.437(3)
_cell_length_b 13.551(4)
_cell_length_c 14.524(5)
_cell_measurement_temperature 100(2)
_cell_volume 1863.0(10)
_computing_structure_refinement 'SHELXL-97 (Sheldrick, 2008)'
_computing_structure_solution 'SHELXS-97 (Sheldrick, 2008)'
_diffrn_ambient_temperature 100(2)
_diffrn_measured_fraction_theta_full 0.961
_diffrn_measured_fraction_theta_max 0.961
_diffrn_radiation_monochromator graphite
_diffrn_radiation_source 'fine-focus sealed tube'
_diffrn_radiation_type MoK\a
_diffrn_radiation_wavelength 0.71073
_diffrn_reflns_av_R_equivalents 0.0357
_diffrn_reflns_av_sigmaI/netI 0.0602
_diffrn_reflns_limit_h_max 13
_diffrn_reflns_limit_h_min -13
_diffrn_reflns_limit_k_max 18
_diffrn_reflns_limit_k_min -17
_diffrn_reflns_limit_l_max 19
_diffrn_reflns_limit_l_min -19
_diffrn_reflns_number 22477
_diffrn_reflns_theta_full 28.30
_diffrn_reflns_theta_max 28.30
_diffrn_reflns_theta_min 1.66
_exptl_absorpt_coefficient_mu 0.734
_exptl_crystal_density_diffrn 1.351
_exptl_crystal_density_method 'not measured'
_exptl_crystal_F_000 788
_refine_diff_density_max 0.784
_refine_diff_density_min -0.588
_refine_diff_density_rms 0.084
_refine_ls_extinction_method none
_refine_ls_goodness_of_fit_ref 0.963
_refine_ls_hydrogen_treatment mixed
_refine_ls_matrix_type full
_refine_ls_number_parameters 408
_refine_ls_number_reflns 8886
_refine_ls_number_restraints 0
_refine_ls_restrained_S_all 0.963
_refine_ls_R_factor_all 0.0444
_refine_ls_R_factor_gt 0.0365
_refine_ls_shift/su_max 0.001
_refine_ls_shift/su_mean 0.000
_refine_ls_structure_factor_coef Fsqd
_refine_ls_weighting_details 'calc w=1/[\s^2^(Fo^2^)+(0.0364P)^2^+0.0000P] where P=(Fo^2^+2Fc^2^)/3'
_refine_ls_weighting_scheme calc
_refine_ls_wR_factor_gt 0.0802
_refine_ls_wR_factor_ref 0.0821
_reflns_number_gt 7469
_reflns_number_total 8886
_reflns_threshold_expression >2sigma(I)
_cod_data_source_file om200482a_si_002.cif
_cod_data_source_block 8
_cod_original_cell_volume 1863.0(11)
_cod_database_code 4064995

loop_
_symmetry_equiv_pos_as_xyz
'x, y, z'
'-x, -y, -z'

loop_
_atom_site_label
_atom_site_type_symbol
_atom_site_fract_x
_atom_site_fract_y
_atom_site_fract_z
_atom_site_U_iso_or_equiv
_atom_site_adp_type
_atom_site_occupancy
_atom_site_symmetry_multiplicity
_atom_site_calc_flag
_atom_site_refinement_flags
C1 C 0.2423(2) 0.4625(2) 0.24590(18) 0.0212(5) Uani 1 1 d .
C2 C 0.2461(3) 0.6251(2) 0.1832(2) 0.0250(6) Uani 1 1 d .
C3 C 0.1636(3) 0.5854(3) 0.0855(2) 0.0431(8) Uani 1 1 d .
H3A H 0.1964 0.5308 0.0391 0.065 Uiso 1 1 calc R
H3B H 0.1720 0.6468 0.0614 0.065 Uiso 1 1 calc R
H3C H 0.0690 0.5529 0.0927 0.065 Uiso 1 1 calc R
C4 C 0.1918(3) 0.7042(2) 0.25878(19) 0.0301(6) Uani 1 1 d .
H4A H 0.0965 0.6696 0.2623 0.045 Uiso 1 1 calc R
H4B H 0.2019 0.7696 0.2404 0.045 Uiso 1 1 calc R
H4C H 0.2420 0.7242 0.3224 0.045 Uiso 1 1 calc R
C5 C 0.3938(3) 0.6750(3) 0.1762(3) 0.0501(9) Uani 1 1 d .
H5A H 0.4444 0.6963 0.2399 0.075 Uiso 1 1 calc R
H5B H 0.4058 0.7394 0.1558 0.075 Uiso 1 1 calc R
H5C H 0.4268 0.6217 0.1284 0.075 Uiso 1 1 calc R
C6 C 0.3494(2) 0.2559(2) 0.34784(18) 0.0207(5) Uani 1 1 d .
C7 C 0.4383(3) 0.1297(2) 0.4199(2) 0.0265(6) Uani 1 1 d .
C8 C 0.3152(3) 0.0462(2) 0.4357(2) 0.0282(6) Uani 1 1 d .
H8A H 0.2630 0.0835 0.4822 0.042 Uiso 1 1 calc R
H8B H 0.3438 -0.0040 0.4614 0.042 Uiso 1 1 calc R
H8C H 0.2594 0.0052 0.3736 0.042 Uiso 1 1 calc R
C9 C 0.5216(3) 0.2020(2) 0.5163(2) 0.0334(7) Uani 1 1 d .
H9A H 0.5981 0.2569 0.5045 0.050 Uiso 1 1 calc R
H9B H 0.5547 0.1573 0.5466 0.050 Uiso 1 1 calc R
H9C H 0.4656 0.2382 0.5598 0.050 Uiso 1 1 calc R
C10 C 0.5233(3) 0.0754(3) 0.3468(2) 0.0386(8) Uani 1 1 d .
H10A H 0.4671 0.0308 0.2855 0.058 Uiso 1 1 calc R
H10B H 0.5589 0.0291 0.3733 0.058 Uiso 1 1 calc R
H10C H 0.5980 0.1315 0.3348 0.058 Uiso 1 1 calc R
C11 C 0.4621(2) 0.4761(2) 0.3577(2) 0.0250(6) Uani 1 1 d .
H11A H 0.5115 0.4532 0.4007 0.038 Uiso 1 1 calc R
H11B H 0.4425 0.5428 0.3952 0.038 Uiso 1 1 calc R
H11C H 0.5168 0.4899 0.3057 0.038 Uiso 1 1 calc R
C12 C 0.1038(2) 0.22462(19) 0.23596(17) 0.0164(5) Uani 1 1 d .
C13 C -0.0378(2) 0.0608(2) 0.12957(18) 0.0203(5) Uani 1 1 d .
H13A H -0.0398 -0.0160 0.1144 0.024 Uiso 1 1 calc R
H13B H -0.0778 0.0704 0.0721 0.024 Uiso 1 1 calc R
C14 C -0.1087(2) 0.09714(19) 0.21912(18) 0.0224(5) Uani 1 1 d .
H14A H -0.2003 0.0972 0.2013 0.027 Uiso 1 1 calc R
H14B H -0.1140 0.0504 0.2606 0.027 Uiso 1 1 calc R
C15 C 0.2053(2) 0.1265(2) 0.09970(17) 0.0182(5) Uani 1 1 d .
C16 C 0.2535(2) 0.2063(2) 0.05548(18) 0.0208(5) Uani 1 1 d .
H16 H 0.2202 0.2671 0.0700 0.025 Uiso 1 1 calc R
C17 C 0.3498(2) 0.1972(2) -0.00950(18) 0.0234(6) Uani 1 1 d .
H17 H 0.3839 0.2527 -0.0380 0.028 Uiso 1 1 calc R
C18 C 0.3965(2) 0.1070(2) -0.03287(18) 0.0222(5) Uani 1 1 d .
H18 H 0.4606 0.0995 -0.0786 0.027 Uiso 1 1 calc R
C19 C 0.3486(2) 0.0284(2) 0.01115(18) 0.0210(5) Uani 1 1 d .
H19 H 0.3808 -0.0331 -0.0049 0.025 Uiso 1 1 calc R
C20 C 0.2541(2) 0.03670(19) 0.07862(17) 0.0175(5) Uani 1 1 d .
C21 C -0.0646(2) 0.28220(19) 0.34478(18) 0.0179(5) Uani 1 1 d .
C22 C -0.1533(2) 0.3328(2) 0.31776(18) 0.0199(5) Uani 1 1 d .
C23 C -0.2048(2) 0.3983(2) 0.39196(19) 0.0235(6) Uani 1 1 d .
H23 H -0.2655 0.4323 0.3757 0.028 Uiso 1 1 calc R
C24 C -0.1698(3) 0.4153(2) 0.48918(19) 0.0239(6) Uani 1 1 d .
H24 H -0.2046 0.4619 0.5387 0.029 Uiso 1 1 calc R
C25 C -0.0836(2) 0.3639(2) 0.51359(18) 0.0213(5) Uani 1 1 d .
H25 H -0.0600 0.3758 0.5802 0.026 Uiso 1 1 calc R
C26 C -0.0310(2) 0.29504(19) 0.44239(18) 0.0191(5) Uani 1 1 d .
C27 C 0.0542(2) 0.2335(2) 0.47219(18) 0.0216(5) Uani 1 1 d .
H27 H 0.0917 0.1964 0.4129 0.026 Uiso 1 1 calc R
C28 C -0.0339(3) 0.1450(2) 0.5106(2) 0.0294(6) Uani 1 1 d .
H28A H -0.0741 0.1792 0.5678 0.044 Uiso 1 1 calc R
H28B H 0.0218 0.1053 0.5286 0.044 Uiso 1 1 calc R
H28C H -0.1053 0.0944 0.4598 0.044 Uiso 1 1 calc R
C29 C 0.1724(3) 0.3092(2) 0.54764(19) 0.0276(6) Uani 1 1 d .
H29A H 0.2288 0.3634 0.5213 0.041 Uiso 1 1 calc R
H29B H 0.2258 0.2665 0.5631 0.041 Uiso 1 1 calc R
H29C H 0.1381 0.3462 0.6068 0.041 Uiso 1 1 calc R
C30 C -0.1913(3) 0.3181(2) 0.21166(19) 0.0245(6) Uani 1 1 d .
H30 H -0.1412 0.2716 0.1697 0.029 Uiso 1 1 calc R
C31 C -0.3418(3) 0.2634(2) 0.1809(2) 0.0377(7) Uani 1 1 d .
H31A H -0.3923 0.3089 0.2204 0.057 Uiso 1 1 calc R
H31B H -0.3685 0.1920 0.1905 0.057 Uiso 1 1 calc R
H31C H -0.3610 0.2541 0.1121 0.057 Uiso 1 1 calc R
C32 C -0.1506(3) 0.4283(2) 0.1951(2) 0.0419(8) Uani 1 1 d .
H32A H -0.2024 0.4735 0.2332 0.063 Uiso 1 1 calc R
H32B H -0.1688 0.4177 0.1259 0.063 Uiso 1 1 calc R
H32C H -0.0545 0.4644 0.2155 0.063 Uiso 1 1 calc R
C33 C 0.1429(3) 0.2028(2) 0.7929(2) 0.0411(8) Uani 1 1 d .
H33A H 0.0553 0.1817 0.7542 0.049 Uiso 1 1 calc R
H33B H 0.1285 0.1704 0.8460 0.049 Uiso 1 1 calc R
Cl1 Cl 0.25676(8) 0.15089(6) 0.71780(6) 0.03956(19) Uani 1 1 d .
Cl2 Cl 0.20263(10) 0.34436(7) 0.84303(7) 0.0569(2) Uani 1 1 d .
N1 N 0.2356(2) 0.53056(17) 0.21663(15) 0.0229(5) Uani 1 1 d .
N2 N 0.3901(2) 0.20052(17) 0.37804(16) 0.0241(5) Uani 1 1 d .
N3 N 0.10058(19) 0.13625(16) 0.16176(14) 0.0171(4) Uani 1 1 d .
N4 N -0.01866(19) 0.20915(16) 0.26788(14) 0.0171(4) Uani 1 1 d .
O1 O 0.31153(19) -0.11395(16) 0.12892(16) 0.0377(5) Uani 1 1 d .
O2 O 0.08469(19) -0.15360(15) 0.05616(14) 0.0303(4) Uani 1 1 d .
O3 O 0.15385(18) -0.03173(15) 0.22140(13) 0.0280(4) Uani 1 1 d .
Pd1 Pd 0.280712(18) 0.352427(15) 0.296120(14) 0.01681(6) Uani 1 1 d .
S1 S 0.19570(6) -0.07520(5) 0.12596(5) 0.02312(14) Uani 1 1 d .

loop_
_atom_site_aniso_label
_atom_site_aniso_U_11
_atom_site_aniso_U_22
_atom_site_aniso_U_33
_atom_site_aniso_U_23
_atom_site_aniso_U_13
_atom_site_aniso_U_12
C1 0.0209(13) 0.0204(13) 0.0225(14) 0.0075(11) 0.0034(10) 0.0058(11)
C2 0.0312(15) 0.0202(14) 0.0288(15) 0.0146(12) 0.0045(12) 0.0084(11)
C3 0.066(2) 0.0388(19) 0.0292(17) 0.0168(15) -0.0007(16) 0.0166(17)
C4 0.0442(17) 0.0248(15) 0.0258(15) 0.0115(12) 0.0054(13) 0.0134(13)
C5 0.0423(19) 0.047(2) 0.080(3) 0.042(2) 0.0219(18) 0.0179(17)
C6 0.0179(13) 0.0209(13) 0.0238(14) 0.0085(11) 0.0035(10) 0.0051(10)
C7 0.0282(15) 0.0243(14) 0.0333(16) 0.0145(12) -0.0003(12) 0.0120(12)
C8 0.0314(15) 0.0251(15) 0.0312(16) 0.0152(13) -0.0005(12) 0.0066(12)
C9 0.0314(16) 0.0335(16) 0.0371(17) 0.0161(14) -0.0069(13) 0.0079(13)
C10 0.0441(19) 0.048(2) 0.0431(19) 0.0271(16) 0.0144(15) 0.0300(16)
C11 0.0182(13) 0.0215(14) 0.0333(15) 0.0075(12) -0.0023(11) 0.0045(11)
C12 0.0201(12) 0.0164(12) 0.0170(12) 0.0092(10) 0.0013(10) 0.0079(10)
C13 0.0183(13) 0.0189(13) 0.0209(13) 0.0030(11) 0.0016(10) 0.0050(10)
C14 0.0220(13) 0.0171(13) 0.0239(14) 0.0026(11) 0.0032(11) 0.0040(10)
C15 0.0164(12) 0.0209(13) 0.0171(13) 0.0046(10) 0.0019(10) 0.0071(10)
C16 0.0237(13) 0.0192(13) 0.0206(13) 0.0057(11) 0.0038(10) 0.0090(11)
C17 0.0241(14) 0.0247(14) 0.0241(14) 0.0133(12) 0.0047(11) 0.0056(11)
C18 0.0175(13) 0.0310(15) 0.0192(13) 0.0086(11) 0.0041(10) 0.0084(11)
C19 0.0195(13) 0.0228(13) 0.0218(13) 0.0052(11) 0.0010(10) 0.0101(11)
C20 0.0179(12) 0.0179(12) 0.0181(13) 0.0074(10) 0.0016(10) 0.0057(10)
C21 0.0161(12) 0.0142(12) 0.0219(13) 0.0039(10) 0.0059(10) 0.0045(10)
C22 0.0198(13) 0.0179(13) 0.0229(13) 0.0086(11) 0.0041(10) 0.0049(10)
C23 0.0185(13) 0.0214(13) 0.0324(15) 0.0084(12) 0.0030(11) 0.0091(11)
C24 0.0247(14) 0.0191(13) 0.0263(14) 0.0044(11) 0.0103(11) 0.0074(11)
C25 0.0237(13) 0.0210(13) 0.0182(13) 0.0066(11) 0.0059(10) 0.0051(11)
C26 0.0162(12) 0.0158(12) 0.0246(14) 0.0074(11) 0.0017(10) 0.0026(10)
C27 0.0253(14) 0.0201(13) 0.0213(13) 0.0073(11) 0.0041(11) 0.0093(11)
C28 0.0381(16) 0.0250(15) 0.0318(16) 0.0152(13) 0.0104(13) 0.0128(13)
C29 0.0314(15) 0.0261(15) 0.0273(15) 0.0078(12) -0.0021(12) 0.0126(12)
C30 0.0253(14) 0.0270(14) 0.0246(14) 0.0085(12) 0.0022(11) 0.0129(12)
C31 0.0350(17) 0.0437(19) 0.0298(17) 0.0066(14) -0.0064(13) 0.0108(14)
C32 0.052(2) 0.0410(19) 0.0323(17) 0.0190(15) -0.0038(15) 0.0067(16)
C33 0.0328(17) 0.0438(19) 0.045(2) 0.0164(16) 0.0059(14) 0.0066(15)
Cl1 0.0407(4) 0.0344(4) 0.0459(5) 0.0176(4) 0.0104(4) 0.0096(3)
Cl2 0.0764(7) 0.0391(5) 0.0655(6) 0.0204(5) 0.0164(5) 0.0290(5)
N1 0.0250(12) 0.0212(11) 0.0238(12) 0.0086(10) 0.0018(9) 0.0076(9)
N2 0.0216(11) 0.0241(12) 0.0297(13) 0.0126(10) 0.0033(9) 0.0074(10)
N3 0.0173(10) 0.0166(10) 0.0176(11) 0.0046(9) 0.0038(8) 0.0064(8)
N4 0.0173(10) 0.0151(10) 0.0173(11) 0.0029(8) 0.0024(8) 0.0050(8)
O1 0.0329(11) 0.0437(13) 0.0581(14) 0.0349(11) 0.0181(10) 0.0239(10)
O2 0.0371(11) 0.0225(10) 0.0302(11) 0.0097(9) 0.0053(9) 0.0061(9)
O3 0.0302(10) 0.0330(11) 0.0243(10) 0.0142(9) 0.0051(8) 0.0098(9)
Pd1 0.01700(10) 0.01550(10) 0.02002(11) 0.00726(8) 0.00225(7) 0.00641(7)
S1 0.0240(3) 0.0241(3) 0.0283(4) 0.0147(3) 0.0069(3) 0.0110(3)

loop_
_atom_type_symbol
_atom_type_description
_atom_type_scat_dispersion_real
_atom_type_scat_dispersion_imag
_atom_type_scat_source
C C 0.0033 0.0016 'International Tables Vol C Tables 4.2.6.8 and 6.1.1.4'
H H 0.0000 0.0000 'International Tables Vol C Tables 4.2.6.8 and 6.1.1.4'
N N 0.0061 0.0033 'International Tables Vol C Tables 4.2.6.8 and 6.1.1.4'
O O 0.0106 0.0060 'International Tables Vol C Tables 4.2.6.8 and 6.1.1.4'
S S 0.1246 0.1234 'International Tables Vol C Tables 4.2.6.8 and 6.1.1.4'
Pd Pd -0.9988 1.0072 'International Tables Vol C Tables 4.2.6.8 and 6.1.1.4'
Cl Cl 0.1484 0.1585 'International Tables Vol C Tables 4.2.6.8 and 6.1.1.4'

loop_
_geom_angle_atom_site_label_1
_geom_angle_atom_site_label_2
_geom_angle_atom_site_label_3
_geom_angle
N1 C1 Pd1 172.1(2)
N1 C2 C5 106.7(2)
N1 C2 C3 108.6(2)
C5 C2 C3 111.8(3)
N1 C2 C4 107.5(2)
C5 C2 C4 111.2(2)
C3 C2 C4 110.9(2)
N2 C6 Pd1 179.5(2)
N2 C7 C8 107.4(2)
N2 C7 C9 107.3(2)
C8 C7 C9 111.1(2)
N2 C7 C10 107.5(2)
C8 C7 C10 111.6(2)
C9 C7 C10 111.7(2)
N3 C12 N4 108.0(2)
N3 C12 Pd1 122.93(17)
N4 C12 Pd1 128.73(17)
N3 C13 C14 101.06(19)
N4 C14 C13 101.38(19)
C16 C15 C20 120.1(2)
C16 C15 N3 118.3(2)
C20 C15 N3 121.6(2)
C17 C16 C15 120.4(2)
C16 C17 C18 120.1(2)
C19 C18 C17 119.3(2)
C18 C19 C20 121.9(2)
C19 C20 C15 118.3(2)
C19 C20 S1 116.73(18)
C15 C20 S1 124.84(18)
C26 C21 C22 122.0(2)
C26 C21 N4 120.5(2)
C22 C21 N4 117.3(2)
C23 C22 C21 117.5(2)
C23 C22 C30 120.2(2)
C21 C22 C30 122.2(2)
C24 C23 C22 121.7(2)
C23 C24 C25 119.5(2)
C24 C25 C26 121.5(2)
C25 C26 C21 117.7(2)
C25 C26 C27 119.6(2)
C21 C26 C27 122.6(2)
C26 C27 C29 112.3(2)
C26 C27 C28 110.2(2)
C29 C27 C28 110.6(2)
C32 C30 C22 110.0(2)
C32 C30 C31 109.0(2)
C22 C30 C31 112.4(2)
Cl2 C33 Cl1 111.53(16)
C1 N1 C2 172.5(2)
C6 N2 C7 177.6(3)
C12 N3 C15 125.1(2)
C12 N3 C13 112.29(19)
C15 N3 C13 120.07(19)
C12 N4 C21 128.4(2)
C12 N4 C14 111.96(19)
C21 N4 C14 119.39(19)
C6 Pd1 C1 170.93(10)
C6 Pd1 C12 89.86(10)
C1 Pd1 C12 98.49(10)
C6 Pd1 C11 87.78(10)
C1 Pd1 C11 83.82(10)
C12 Pd1 C11 177.60(9)
O3 S1 O1 113.47(12)
O3 S1 O2 112.80(11)
O1 S1 O2 113.21(12)
O3 S1 C20 107.00(11)
O1 S1 C20 104.30(11)
O2 S1 C20 105.11(11)

loop_
_geom_bond_atom_site_label_1
_geom_bond_atom_site_label_2
_geom_bond_distance
C1 N1 1.146(3)
C1 Pd1 1.981(3)
C2 N1 1.481(3)
C2 C5 1.513(4)
C2 C3 1.515(4)
C2 C4 1.519(4)
C6 N2 1.149(3)
C6 Pd1 1.980(2)
C7 N2 1.475(3)
C7 C8 1.521(4)
C7 C9 1.527(4)
C7 C10 1.537(4)
C11 Pd1 2.106(2)
C12 N3 1.334(3)
C12 N4 1.344(3)
C12 Pd1 2.096(2)
C13 N3 1.484(3)
C13 C14 1.519(3)
C14 N4 1.484(3)
C15 C16 1.398(3)
C15 C20 1.401(3)
C15 N3 1.431(3)
C16 C17 1.388(3)
C17 C18 1.391(3)
C18 C19 1.382(3)
C19 C20 1.398(3)
C20 S1 1.805(2)
C21 C26 1.404(3)
C21 C22 1.415(3)
C21 N4 1.434(3)
C22 C23 1.390(3)
C22 C30 1.527(3)
C23 C24 1.388(4)
C24 C25 1.389(3)
C25 C26 1.396(3)
C26 C27 1.521(3)
C27 C29 1.531(4)
C27 C28 1.542(3)
C30 C32 1.525(4)
C30 C31 1.528(4)
C33 Cl2 1.746(3)
C33 Cl1 1.766(3)
O1 S1 1.4546(19)
O2 S1 1.455(2)
O3 S1 1.4535(19)

loop_
_geom_torsion_atom_site_label_1
_geom_torsion_atom_site_label_2
_geom_torsion_atom_site_label_3
_geom_torsion_atom_site_label_4
_geom_torsion
N3 C13 C14 N4 21.6(2)
C20 C15 C16 C17 0.0(4)
N3 C15 C16 C17 -176.5(2)
C15 C16 C17 C18 1.6(4)
C16 C17 C18 C19 -1.7(4)
C17 C18 C19 C20 0.1(4)
C18 C19 C20 C15 1.5(4)
C18 C19 C20 S1 177.41(19)
C16 C15 C20 C19 -1.5(4)
N3 C15 C20 C19 174.8(2)
C16 C15 C20 S1 -177.10(19)
N3 C15 C20 S1 -0.8(3)
C26 C21 C22 C23 1.3(4)
N4 C21 C22 C23 176.1(2)
C26 C21 C22 C30 -179.4(2)
N4 C21 C22 C30 -4.6(3)
C21 C22 C23 C24 0.9(4)
C30 C22 C23 C24 -178.5(2)
C22 C23 C24 C25 -1.5(4)
C23 C24 C25 C26 0.0(4)
C24 C25 C26 C21 2.0(4)
C24 C25 C26 C27 -175.2(2)
C22 C21 C26 C25 -2.7(4)
N4 C21 C26 C25 -177.3(2)
C22 C21 C26 C27 174.5(2)
N4 C21 C26 C27 -0.2(3)
C25 C26 C27 C29 -54.4(3)
C21 C26 C27 C29 128.5(2)
C25 C26 C27 C28 69.4(3)
C21 C26 C27 C28 -107.7(3)
C23 C22 C30 C32 58.8(3)
C21 C22 C30 C32 -120.6(3)
C23 C22 C30 C31 -62.9(3)
C21 C22 C30 C31 117.8(3)
Pd1 C1 N1 C2 -18(3)
C5 C2 N1 C1 19(2)
C3 C2 N1 C1 139.4(19)
C4 C2 N1 C1 -100.6(19)
Pd1 C6 N2 C7 114(26)
C8 C7 N2 C6 46(6)
C9 C7 N2 C6 -74(6)
C10 C7 N2 C6 166(6)
N4 C12 N3 C15 171.2(2)
Pd1 C12 N3 C15 -15.0(3)
N4 C12 N3 C13 9.3(3)
Pd1 C12 N3 C13 -176.98(15)
C16 C15 N3 C12 -52.4(3)
C20 C15 N3 C12 131.2(3)
C16 C15 N3 C13 108.3(3)
C20 C15 N3 C13 -68.1(3)
C14 C13 N3 C12 -20.3(2)
C14 C13 N3 C15 176.7(2)
N3 C12 N4 C21 -178.6(2)
Pd1 C12 N4 C21 8.2(3)
N3 C12 N4 C14 6.7(3)
Pd1 C12 N4 C14 -166.56(16)
C26 C21 N4 C12 -78.1(3)
C22 C21 N4 C12 107.0(3)
C26 C21 N4 C14 96.3(3)
C22 C21 N4 C14 -78.6(3)
C13 C14 N4 C12 -18.8(3)
C13 C14 N4 C21 166.0(2)
N2 C6 Pd1 C1 16(28)
N2 C6 Pd1 C12 173(100)
N2 C6 Pd1 C11 -6(27)
N1 C1 Pd1 C6 8(2)
N1 C1 Pd1 C12 -148.6(17)
N1 C1 Pd1 C11 30.8(17)
N3 C12 Pd1 C6 -68.55(19)
N4 C12 Pd1 C6 103.8(2)
N3 C12 Pd1 C1 107.92(19)
N4 C12 Pd1 C1 -79.7(2)
N3 C12 Pd1 C11 -57(2)
N4 C12 Pd1 C11 116(2)
C19 C20 S1 O3 153.65(19)
C15 C20 S1 O3 -30.7(2)
C19 C20 S1 O1 33.1(2)
C15 C20 S1 O1 -151.2(2)
C19 C20 S1 O2 -86.2(2)
C15 C20 S1 O2 89.4(2)
